data_2016427
loop_
_publ_author_name
'Jan J. Weigand'
'Andreas Decken'
'Neil Burford'

_publ_section_title
;
 Hexaphenylhexaphosphinane benzene solvate
;
_journal_coeditor_code GA3071
_journal_issue 2
_journal_name_full 'Acta Crystallographica Section C'
_journal_page_first o64
_journal_page_last o66
_journal_paper_doi 10.1107/S0108270107067248
_journal_volume 64
_journal_year 2008
_chemical_formula_iupac 'C36 H30 P6 , C6 H6'
_chemical_formula_moiety 'C36 H30 P6 , C6 H6'
_chemical_formula_sum 'C42 H36 P6'
_chemical_formula_weight 726.53
_chemical_name_systematic
;
hexaphenylhexaphosphinane benzene solvate
;
_space_group_IT_number 148
_symmetry_cell_setting hexagonal
_symmetry_space_group_name_Hall '-R 3'
_symmetry_space_group_name_H-M 'R -3 :H'
_atom_sites_solution_hydrogens geom
_atom_sites_solution_primary direct
_atom_sites_solution_secondary difmap
_cell_angle_alpha 90.00
_cell_angle_beta 90.00
_cell_angle_gamma 120.00
_cell_formula_units_Z 3
_cell_length_a 12.533(5)
_cell_length_b 12.533(5)
_cell_length_c 20.763(6)
_cell_measurement_reflns_used 4176
_cell_measurement_temperature 173.0(10)
_cell_measurement_theta_max 28.262
_cell_measurement_theta_min 2.711
_cell_volume 2824.4(18)
_computing_cell_refinement 'SMART (Bruker, 1999)'
_computing_data_collection 'SMART (Bruker, 1999)'
_computing_data_reduction 'SAINT (Bruker, 2006)'
_computing_molecular_graphics 'DIAMOND (Brandenburg, 2000)'
_computing_publication_material 'SHELXTL (Sheldrick, 2000)'
_computing_structure_refinement 'SHELXL97 (Sheldrick, 1997a)'
_computing_structure_solution 'SHELXS97 (Sheldrick, 1997a)'
_diffrn_ambient_temperature 173.0(10)
_diffrn_measured_fraction_theta_full 1.000
_diffrn_measured_fraction_theta_max 0.988
_diffrn_measurement_device_type 'Bruker SMART1000/P4'
_diffrn_measurement_method '\f and \w'
_diffrn_radiation_monochromator graphite
_diffrn_radiation_type MoK\a
_diffrn_radiation_wavelength 0.71073
_diffrn_reflns_av_R_equivalents 0.0480
_diffrn_reflns_av_sigmaI/netI 0.0296
_diffrn_reflns_limit_h_max 16
_diffrn_reflns_limit_h_min -16
_diffrn_reflns_limit_k_max 15
_diffrn_reflns_limit_k_min -15
_diffrn_reflns_limit_l_max 24
_diffrn_reflns_limit_l_min -26
_diffrn_reflns_number 6465
_diffrn_reflns_theta_full 25.00
_diffrn_reflns_theta_max 27.50
_diffrn_reflns_theta_min 2.12
_diffrn_standards_decay_% 0
_diffrn_standards_interval_count 0
_diffrn_standards_interval_time 0
_diffrn_standards_number 0
_exptl_absorpt_coefficient_mu 0.315
_exptl_absorpt_correction_T_max 0.9543
_exptl_absorpt_correction_T_min 0.8712
_exptl_absorpt_correction_type multi-scan
_exptl_absorpt_process_details '(SADABS; Sheldrick, 1997b)'
_exptl_crystal_colour colourless
_exptl_crystal_density_diffrn 1.281
_exptl_crystal_density_method 'not measured'
_exptl_crystal_description parallelepiped
_exptl_crystal_F_000 1134
_exptl_crystal_size_max 0.45
_exptl_crystal_size_mid 0.40
_exptl_crystal_size_min 0.15
_refine_diff_density_max 0.479
_refine_diff_density_min -0.183
_refine_ls_extinction_method none
_refine_ls_goodness_of_fit_ref 1.104
_refine_ls_hydrogen_treatment constr
_refine_ls_matrix_type full
_refine_ls_number_parameters 73
_refine_ls_number_reflns 1426
_refine_ls_number_restraints 0
_refine_ls_restrained_S_all 1.104
_refine_ls_R_factor_all 0.0351
_refine_ls_R_factor_gt 0.0300
_refine_ls_shift/su_max 0.001
_refine_ls_shift/su_mean 0.000
_refine_ls_structure_factor_coef Fsqd
_refine_ls_weighting_details 'calc w = 1/[\s^2^(Fo^2^)+(0.0399P)^2^+2.4743P] where P=(Fo^2^+2Fc^2^)/3'
_refine_ls_weighting_scheme calc
_refine_ls_wR_factor_gt 0.0812
_refine_ls_wR_factor_ref 0.0880
_reflns_number_gt 1279
_reflns_number_total 1426
_reflns_threshold_expression I>2\s(I)
_cod_data_source_file ga3071.cif
_cod_data_source_block I
_cod_original_sg_symbol_H-M 'R -3'
_cod_database_code 2016427
_cod_database_fobs_code 2016427

loop_
_symmetry_equiv_pos_site_id
_symmetry_equiv_pos_as_xyz
1 'x, y, z'
2 '-y, x-y, z'
3 '-x+y, -x, z'
4 'x+2/3, y+1/3, z+1/3'
5 '-y+2/3, x-y+1/3, z+1/3'
6 '-x+y+2/3, -x+1/3, z+1/3'
7 'x+1/3, y+2/3, z+2/3'
8 '-y+1/3, x-y+2/3, z+2/3'
9 '-x+y+1/3, -x+2/3, z+2/3'
10 '-x, -y, -z'
11 'y, -x+y, -z'
12 'x-y, x, -z'
13 '-x+2/3, -y+1/3, -z+1/3'
14 'y+2/3, -x+y+1/3, -z+1/3'
15 'x-y+2/3, x+1/3, -z+1/3'
16 '-x+1/3, -y+2/3, -z+2/3'
17 'y+1/3, -x+y+2/3, -z+2/3'
18 'x-y+1/3, x+2/3, -z+2/3'

loop_
_atom_site_type_symbol
_atom_site_label
_atom_site_fract_x
_atom_site_fract_y
_atom_site_fract_z
_atom_site_U_iso_or_equiv
_atom_site_adp_type
_atom_site_calc_flag
_atom_site_refinement_flags
_atom_site_occupancy
P P1 0.03927(3) 0.17046(3) 0.526123(16) 0.02631(14) Uani d . 1
C C1 0.07438(12) 0.31045(12) 0.48036(7) 0.0299(3) Uani d . 1
C C2 0.11195(14) 0.41695(14) 0.51600(9) 0.0424(4) Uani d . 1
H H2 0.1163 0.4142 0.5616 0.051 Uiso calc R 1
C C3 0.14316(17) 0.52714(15) 0.48576(12) 0.0568(5) Uani d . 1
H H3 0.1693 0.5997 0.5106 0.068 Uiso calc R 1
C C4 0.13634(16) 0.53161(16) 0.41987(12) 0.0575(5) Uani d . 1
H H4 0.1575 0.6073 0.3992 0.069 Uiso calc R 1
C C5 0.09891(16) 0.42664(18) 0.38372(9) 0.0512(5) Uani d . 1
H H5 0.0944 0.4302 0.3382 0.061 Uiso calc R 1
C C6 0.06778(15) 0.31565(15) 0.41362(8) 0.0403(4) Uani d . 1
H H6 0.0420 0.2434 0.3885 0.048 Uiso calc R 1
C C7 0.71104(17) 0.45848(16) 0.33338(9) 0.0481(4) Uani d . 1
H H7 0.7416 0.5448 0.3335 0.058 Uiso calc R 1

loop_
_atom_site_aniso_label
_atom_site_aniso_U_11
_atom_site_aniso_U_22
_atom_site_aniso_U_33
_atom_site_aniso_U_12
_atom_site_aniso_U_13
_atom_site_aniso_U_23
P1 0.0278(2) 0.0277(2) 0.0236(2) 0.01396(14) -0.00032(11) -0.00097(12)
C1 0.0248(6) 0.0272(6) 0.0376(7) 0.0130(5) 0.0009(5) 0.0021(5)
C2 0.0366(8) 0.0318(8) 0.0556(10) 0.0146(6) -0.0014(7) -0.0048(7)
C3 0.0464(10) 0.0284(8) 0.0901(16) 0.0147(7) -0.0014(9) -0.0004(8)
C4 0.0372(9) 0.0362(9) 0.0977(17) 0.0172(7) 0.0087(9) 0.0261(9)
C5 0.0417(9) 0.0557(11) 0.0568(11) 0.0249(8) 0.0071(8) 0.0257(8)
C6 0.0418(8) 0.0399(8) 0.0400(8) 0.0210(7) 0.0019(6) 0.0071(6)
C7 0.0538(10) 0.0429(9) 0.0463(10) 0.0233(8) -0.0008(7) 0.0003(7)

loop_
_atom_type_symbol
_atom_type_description
_atom_type_scat_dispersion_real
_atom_type_scat_dispersion_imag
_atom_type_scat_source
C C 0.0033 0.0016 'International Tables Vol C Tables 4.2.6.8 and 6.1.1.4'
H H 0.0000 0.0000 'International Tables Vol C Tables 4.2.6.8 and 6.1.1.4'
P P 0.1023 0.0942 'International Tables Vol C Tables 4.2.6.8 and 6.1.1.4'

loop_
_geom_angle_atom_site_label_1
_geom_angle_atom_site_label_2
_geom_angle_atom_site_label_3
_geom_angle_site_symmetry_1
_geom_angle_site_symmetry_3
_geom_angle
_geom_angle_publ_flag
C1 P1 P1 . 12_556 97.83(5) y
C1 P1 P1 . 11_556 96.21(5) y
P1 P1 P1 12_556 11_556 98.17(2) y
C2 C1 C6 . . 119.06(14) y
C2 C1 P1 . . 116.46(12) y
C6 C1 P1 . . 124.47(11) y
C3 C2 C1 . . 120.62(18) y
C3 C2 H2 . . 119.7 ?
C1 C2 H2 . . 119.7 ?
C4 C3 C2 . . 120.02(18) y
C4 C3 H3 . . 120.0 ?
C2 C3 H3 . . 120.0 ?
C3 C4 C5 . . 120.15(16) y
C3 C4 H4 . . 119.9 ?
C5 C4 H4 . . 119.9 ?
C4 C5 C6 . . 120.26(18) y
C4 C5 H5 . . 119.9 ?
C6 C5 H5 . . 119.9 ?
C5 C6 C1 . . 119.89(16) y
C5 C6 H6 . . 120.1 ?
C1 C6 H6 . . 120.1 ?
C7 C7 C7 18_545 17 119.997(2) y
C7 C7 H7 18_545 . 120.0 ?
C7 C7 H7 17 . 120.0 ?

loop_
_geom_bond_atom_site_label_1
_geom_bond_atom_site_label_2
_geom_bond_site_symmetry_2
_geom_bond_distance
_geom_bond_publ_flag
P1 C1 . 1.8446(15) y
P1 P1 12_556 2.2207(8) y
P1 P1 11_556 2.2207(8) y
C1 C2 . 1.386(2) y
C1 C6 . 1.392(2) y
C2 C3 . 1.383(2) y
C2 H2 . 0.9500 n
C3 C4 . 1.374(3) y
C3 H3 . 0.9500 n
C4 C5 . 1.377(3) y
C4 H4 . 0.9500 n
C5 C6 . 1.389(2) y
C5 H5 . 0.9500 n
C6 H6 . 0.9500 n
C7 C7 18_545 1.3774(18) y
C7 C7 17 1.3774(18) y
C7 H7 . 0.9500 n
